data_7029965
loop_
_publ_author_name
'Chen, Chao'
'Chen, Wanzhi'
'Qiu, Huayu'

_publ_section_title
;
 Synthesis of [PdL(NH3)2](PF6)2 (L =
 1,1'-di(alkyl)-3,3'-methylenediimidazolin-2,2'-diylidene) complexes and
 their reactivities towards N-donors.
;
_journal_issue 43
_journal_name_full 'Dalton transactions (Cambridge, England : 2003)'
_journal_page_first 13405
_journal_page_last 13412
_journal_paper_doi 10.1039/c2dt31739g
_journal_volume 41
_journal_year 2012
_chemical_formula_sum 'C22 H32 F12 N8 P2 Pd'
_chemical_formula_weight 804.90
_chemical_name_systematic
;
?
;
_space_group_IT_number 2
_symmetry_cell_setting triclinic
_symmetry_space_group_name_Hall '-P 1'
_symmetry_space_group_name_H-M 'P -1'
_atom_sites_solution_hydrogens geom
_atom_sites_solution_primary direct
_atom_sites_solution_secondary difmap
_audit_creation_method SHELXL-97
_cell_angle_alpha 62.877(7)
_cell_angle_beta 76.974(6)
_cell_angle_gamma 89.553(5)
_cell_formula_units_Z 1
_cell_length_a 7.9986(5)
_cell_length_b 10.1660(7)
_cell_length_c 11.0073(7)
_cell_measurement_reflns_used 2776
_cell_measurement_temperature 293(2)
_cell_measurement_theta_max 29.5117
_cell_measurement_theta_min 2.9454
_cell_volume 771.45(10)
_computing_cell_refinement 'Bruker FRAMBO'
_computing_data_collection 'Bruker FRAMBO'
_computing_data_reduction 'Bruker SAINT'
_computing_molecular_graphics 'Bruker SHELXTL'
_computing_publication_material 'Bruker SHELXTL'
_computing_structure_refinement 'SHELXL-97 (Sheldrick, 1997)'
_computing_structure_solution 'SHELXS-97 (Sheldrick, 1990)'
_diffrn_ambient_temperature 293(2)
_diffrn_measured_fraction_theta_full 0.999
_diffrn_measured_fraction_theta_max 0.999
_diffrn_measurement_device_type 'multiwire proportional'
_diffrn_measurement_method 'phi and omega scans'
_diffrn_radiation_monochromator graphite
_diffrn_radiation_source 'fine-focus sealed tube'
_diffrn_radiation_type MoK\a
_diffrn_radiation_wavelength 0.71073
_diffrn_reflns_av_R_equivalents 0.0257
_diffrn_reflns_av_sigmaI/netI 0.0468
_diffrn_reflns_limit_h_max 9
_diffrn_reflns_limit_h_min -7
_diffrn_reflns_limit_k_max 12
_diffrn_reflns_limit_k_min -12
_diffrn_reflns_limit_l_max 13
_diffrn_reflns_limit_l_min -11
_diffrn_reflns_number 5408
_diffrn_reflns_theta_full 25.01
_diffrn_reflns_theta_max 25.01
_diffrn_reflns_theta_min 2.95
_exptl_absorpt_coefficient_mu 0.807
_exptl_absorpt_correction_T_max 0.865
_exptl_absorpt_correction_T_min 0.816
_exptl_absorpt_correction_type multi-scan
_exptl_absorpt_process_details sadabs
_exptl_crystal_colour colorless
_exptl_crystal_density_diffrn 1.733
_exptl_crystal_density_method 'not measured'
_exptl_crystal_description block
_exptl_crystal_F_000 404
_exptl_crystal_size_max 0.38
_exptl_crystal_size_mid 0.21
_exptl_crystal_size_min 0.18
_refine_diff_density_max 0.631
_refine_diff_density_min -0.529
_refine_diff_density_rms 0.087
_refine_ls_extinction_method none
_refine_ls_goodness_of_fit_ref 1.089
_refine_ls_hydrogen_treatment constr
_refine_ls_matrix_type full
_refine_ls_number_parameters 207
_refine_ls_number_reflns 2722
_refine_ls_number_restraints 0
_refine_ls_restrained_S_all 1.089
_refine_ls_R_factor_all 0.0411
_refine_ls_R_factor_gt 0.0378
_refine_ls_shift/su_max 0.000
_refine_ls_shift/su_mean 0.000
_refine_ls_structure_factor_coef Fsqd
_refine_ls_weighting_details 'calc w=1/[\s^2^(Fo^2^)+(0.0478P)^2^+0.1948P] where P=(Fo^2^+2Fc^2^)/3'
_refine_ls_weighting_scheme calc
_refine_ls_wR_factor_gt 0.0911
_refine_ls_wR_factor_ref 0.0940
_reflns_number_gt 2582
_reflns_number_total 2722
_reflns_threshold_expression >2sigma(I)
_cod_data_source_file c2dt31739g.txt
_cod_data_source_block 9
_cod_depositor_comments
;
The following automatic conversions were performed:

'_symmetry_cell_setting' value 'Triclinic' changed to 'triclinic'
according to
/usr/data/users/saulius/automatic-downloads/retrospective/RSC/lib/dictionaries/cif_core.dic
dictionary named 'cif_core.dic' version 2.4.2 from 2011-04-26.

Automatic conversion script
Id: cif_fix_values 2281 2013-09-26 08:29:07Z andrius 
;
_cod_original_cell_volume 771.45(9)
_cod_original_sg_symbol_H-M p-1
_cod_database_code 7029965

loop_
_symmetry_equiv_pos_as_xyz
'x, y, z'
'-x, -y, -z'

loop_
_atom_site_label
_atom_site_type_symbol
_atom_site_fract_x
_atom_site_fract_y
_atom_site_fract_z
_atom_site_U_iso_or_equiv
_atom_site_adp_type
_atom_site_occupancy
_atom_site_symmetry_multiplicity
_atom_site_calc_flag
_atom_site_refinement_flags
Pd1 Pd 0.5000 0.0000 0.5000 0.02716(14) Uani 1 2 d S
N1 N 0.3397(4) 0.2190(3) 0.6078(3) 0.0341(7) Uani 1 1 d .
N2 N 0.4114(4) 0.3119(3) 0.3844(3) 0.0343(7) Uani 1 1 d .
N3 N 0.3654(4) 0.1911(3) 0.2522(3) 0.0341(7) Uani 1 1 d .
N4 N 0.2509(4) -0.0305(3) 0.3316(3) 0.0355(7) Uani 1 1 d .
C1 C 0.4138(4) 0.1862(4) 0.5046(3) 0.0302(7) Uani 1 1 d .
C2 C 0.3643(4) 0.0499(4) 0.3523(3) 0.0298(7) Uani 1 1 d .
C5 C 0.4038(6) 0.1635(6) 0.8362(4) 0.0584(12) Uani 1 1 d .
H5A H 0.3817 0.2625 0.8196 0.088 Uiso 1 1 calc R
H5B H 0.5249 0.1620 0.8020 0.088 Uiso 1 1 calc R
H5C H 0.3686 0.0969 0.9355 0.088 Uiso 1 1 calc R
C6 C 0.3035(5) 0.1152(4) 0.7600(4) 0.0434(9) Uani 1 1 d .
H6A H 0.3317 0.0176 0.7726 0.052 Uiso 1 1 calc R
H6B H 0.1810 0.1069 0.8018 0.052 Uiso 1 1 calc R
C7 C 0.2914(5) 0.3614(4) 0.5536(4) 0.0467(10) Uani 1 1 d .
H7 H 0.2380 0.4082 0.6052 0.056 Uiso 1 1 calc R
C8 C 0.3352(5) 0.4191(4) 0.4141(4) 0.0455(10) Uani 1 1 d .
H8 H 0.3178 0.5133 0.3493 0.055 Uiso 1 1 calc R
C9 C 0.4633(5) 0.3148(4) 0.2467(3) 0.0399(9) Uani 1 1 d .
H9A H 0.4407 0.4081 0.1743 0.048 Uiso 1 1 calc R
H9B H 0.5859 0.3061 0.2238 0.048 Uiso 1 1 calc R
C10 C 0.2543(5) 0.1979(5) 0.1705(4) 0.0451(10) Uani 1 1 d .
H10 H 0.2328 0.2826 0.0957 0.054 Uiso 1 1 calc R
C11 C 0.1840(5) 0.0592(5) 0.2200(4) 0.0458(10) Uani 1 1 d .
H11 H 0.1045 0.0286 0.1855 0.055 Uiso 1 1 calc R
C12 C 0.1916(5) -0.1890(4) 0.4250(4) 0.0459(10) Uani 1 1 d .
H12A H 0.2904 -0.2425 0.4479 0.055 Uiso 1 1 calc R
H12B H 0.1379 -0.2285 0.3761 0.055 Uiso 1 1 calc R
C13 C 0.0646(7) -0.2138(6) 0.5591(5) 0.0757(15) Uani 1 1 d .
H13A H -0.0347 -0.1631 0.5370 0.114 Uiso 1 1 calc R
H13B H 0.1178 -0.1758 0.6084 0.114 Uiso 1 1 calc R
H13C H 0.0296 -0.3184 0.6176 0.114 Uiso 1 1 calc R
P1 P 0.12267(14) 0.68667(12) 0.07143(11) 0.0445(3) Uani 1 1 d .
F1 F 0.3162(5) 0.7444(6) 0.0311(5) 0.1464(18) Uani 1 1 d .
F2 F -0.0726(4) 0.6293(5) 0.1109(4) 0.1142(12) Uani 1 1 d .
F3 F 0.1761(6) 0.5294(4) 0.1040(4) 0.1276(14) Uani 1 1 d .
F4 F 0.0661(6) 0.8447(4) 0.0406(4) 0.1326(17) Uani 1 1 d .
F5 F 0.1401(5) 0.7274(5) -0.0865(3) 0.1099(13) Uani 1 1 d .
F6 F 0.1025(5) 0.6491(5) 0.2294(3) 0.1130(13) Uani 1 1 d .

loop_
_atom_site_aniso_label
_atom_site_aniso_U_11
_atom_site_aniso_U_22
_atom_site_aniso_U_33
_atom_site_aniso_U_23
_atom_site_aniso_U_13
_atom_site_aniso_U_12
Pd1 0.0292(2) 0.0307(2) 0.0258(2) -0.01447(16) -0.01191(15) 0.00976(15)
N1 0.0375(17) 0.0335(16) 0.0354(15) -0.0192(13) -0.0099(13) 0.0087(13)
N2 0.0395(17) 0.0327(16) 0.0317(15) -0.0133(12) -0.0143(13) 0.0097(13)
N3 0.0362(17) 0.0404(17) 0.0274(14) -0.0157(13) -0.0115(13) 0.0102(13)
N4 0.0342(17) 0.0475(19) 0.0345(15) -0.0254(14) -0.0131(13) 0.0082(14)
C1 0.0300(19) 0.0332(19) 0.0314(17) -0.0164(15) -0.0120(15) 0.0063(15)
C2 0.0307(19) 0.0357(19) 0.0280(16) -0.0183(15) -0.0093(14) 0.0109(15)
C5 0.059(3) 0.084(3) 0.044(2) -0.039(2) -0.015(2) 0.015(2)
C6 0.046(2) 0.050(2) 0.0328(19) -0.0205(17) -0.0046(17) 0.0069(19)
C7 0.057(3) 0.048(2) 0.052(2) -0.035(2) -0.019(2) 0.022(2)
C8 0.059(3) 0.030(2) 0.053(2) -0.0201(17) -0.023(2) 0.0185(18)
C9 0.048(2) 0.040(2) 0.0283(18) -0.0125(15) -0.0103(16) 0.0108(17)
C10 0.052(2) 0.063(3) 0.0308(18) -0.0245(19) -0.0236(18) 0.027(2)
C11 0.045(2) 0.067(3) 0.045(2) -0.036(2) -0.0274(19) 0.019(2)
C12 0.044(2) 0.050(2) 0.055(2) -0.032(2) -0.0171(19) 0.0038(19)
C13 0.067(3) 0.064(3) 0.074(3) -0.029(3) 0.016(3) -0.016(3)
P1 0.0486(7) 0.0464(6) 0.0434(6) -0.0225(5) -0.0177(5) 0.0181(5)
F1 0.058(2) 0.236(5) 0.186(4) -0.138(4) -0.016(2) -0.017(3)
F2 0.059(2) 0.160(4) 0.123(3) -0.068(3) -0.0167(19) -0.003(2)
F3 0.181(4) 0.073(2) 0.147(3) -0.059(2) -0.059(3) 0.070(2)
F4 0.187(4) 0.058(2) 0.109(3) -0.0265(19) 0.014(3) 0.045(2)
F5 0.117(3) 0.165(4) 0.0594(18) -0.058(2) -0.0325(19) 0.057(3)
F6 0.153(3) 0.150(3) 0.0633(19) -0.062(2) -0.053(2) 0.058(3)

loop_
_atom_type_symbol
_atom_type_description
_atom_type_scat_dispersion_real
_atom_type_scat_dispersion_imag
_atom_type_scat_source
C C 0.0033 0.0016 'International Tables Vol C Tables 4.2.6.8 and 6.1.1.4'
H H 0.0000 0.0000 'International Tables Vol C Tables 4.2.6.8 and 6.1.1.4'
F F 0.0171 0.0103 'International Tables Vol C Tables 4.2.6.8 and 6.1.1.4'
N N 0.0061 0.0033 'International Tables Vol C Tables 4.2.6.8 and 6.1.1.4'
P P 0.1023 0.0942 'International Tables Vol C Tables 4.2.6.8 and 6.1.1.4'
Pd Pd -0.9988 1.0072 'International Tables Vol C Tables 4.2.6.8 and 6.1.1.4'

loop_
_geom_angle_atom_site_label_1
_geom_angle_atom_site_label_2
_geom_angle_atom_site_label_3
_geom_angle
_geom_angle_site_symmetry_1
_geom_angle_site_symmetry_3
C1 Pd1 C1 180.000(1) 2_656 .
C1 Pd1 C2 96.37(12) 2_656 .
C1 Pd1 C2 83.63(12) . .
C1 Pd1 C2 83.63(12) 2_656 2_656
C1 Pd1 C2 96.37(12) . 2_656
C2 Pd1 C2 180.0 . 2_656
C1 N1 C7 111.1(3) . .
C1 N1 C6 125.2(3) . .
C7 N1 C6 123.7(3) . .
C1 N2 C8 111.3(3) . .
C1 N2 C9 120.8(3) . .
C8 N2 C9 127.4(3) . .
C2 N3 C10 111.0(3) . .
C2 N3 C9 121.2(3) . .
C10 N3 C9 127.6(3) . .
C2 N4 C11 110.8(3) . .
C2 N4 C12 124.6(3) . .
C11 N4 C12 124.2(3) . .
N1 C1 N2 104.0(3) . .
N1 C1 Pd1 134.2(3) . .
N2 C1 Pd1 121.7(2) . .
N4 C2 N3 104.4(3) . .
N4 C2 Pd1 133.6(2) . .
N3 C2 Pd1 121.8(2) . .
C6 C5 H5A 109.5 . .
C6 C5 H5B 109.5 . .
H5A C5 H5B 109.5 . .
C6 C5 H5C 109.5 . .
H5A C5 H5C 109.5 . .
H5B C5 H5C 109.5 . .
N1 C6 C5 112.9(3) . .
N1 C6 H6A 109.0 . .
C5 C6 H6A 109.0 . .
N1 C6 H6B 109.0 . .
C5 C6 H6B 109.0 . .
H6A C6 H6B 107.8 . .
C8 C7 N1 107.3(3) . .
C8 C7 H7 126.4 . .
N1 C7 H7 126.4 . .
C7 C8 N2 106.4(3) . .
C7 C8 H8 126.8 . .
N2 C8 H8 126.8 . .
N3 C9 N2 108.7(3) . .
N3 C9 H9A 109.9 . .
N2 C9 H9A 109.9 . .
N3 C9 H9B 109.9 . .
N2 C9 H9B 109.9 . .
H9A C9 H9B 108.3 . .
C11 C10 N3 106.5(3) . .
C11 C10 H10 126.8 . .
N3 C10 H10 126.8 . .
C10 C11 N4 107.3(3) . .
C10 C11 H11 126.3 . .
N4 C11 H11 126.3 . .
N4 C12 C13 111.9(3) . .
N4 C12 H12A 109.2 . .
C13 C12 H12A 109.2 . .
N4 C12 H12B 109.2 . .
C13 C12 H12B 109.2 . .
H12A C12 H12B 107.9 . .
C12 C13 H13A 109.5 . .
C12 C13 H13B 109.5 . .
H13A C13 H13B 109.5 . .
C12 C13 H13C 109.5 . .
H13A C13 H13C 109.5 . .
H13B C13 H13C 109.5 . .
F3 P1 F1 88.8(3) . .
F3 P1 F2 91.4(3) . .
F1 P1 F2 179.6(3) . .
F3 P1 F5 91.1(2) . .
F1 P1 F5 88.4(2) . .
F2 P1 F5 91.2(2) . .
F3 P1 F4 179.1(2) . .
F1 P1 F4 91.9(3) . .
F2 P1 F4 87.9(3) . .
F5 P1 F4 89.5(2) . .
F3 P1 F6 90.2(2) . .
F1 P1 F6 92.0(2) . .
F2 P1 F6 88.4(2) . .
F5 P1 F6 178.6(2) . .
F4 P1 F6 89.1(2) . .

loop_
_geom_bond_atom_site_label_1
_geom_bond_atom_site_label_2
_geom_bond_distance
_geom_bond_site_symmetry_2
Pd1 C1 2.028(3) 2_656
Pd1 C1 2.028(3) .
Pd1 C2 2.028(3) .
Pd1 C2 2.028(3) 2_656
N1 C1 1.339(4) .
N1 C7 1.382(5) .
N1 C6 1.476(4) .
N2 C1 1.361(4) .
N2 C8 1.375(5) .
N2 C9 1.466(4) .
N3 C2 1.352(4) .
N3 C10 1.380(4) .
N3 C9 1.457(5) .
N4 C2 1.347(4) .
N4 C11 1.376(4) .
N4 C12 1.470(5) .
C5 C6 1.508(5) .
C5 H5A 0.9600 .
C5 H5B 0.9600 .
C5 H5C 0.9600 .
C6 H6A 0.9700 .
C6 H6B 0.9700 .
C7 C8 1.328(5) .
C7 H7 0.9300 .
C8 H8 0.9300 .
C9 H9A 0.9700 .
C9 H9B 0.9700 .
C10 C11 1.333(6) .
C10 H10 0.9300 .
C11 H11 0.9300 .
C12 C13 1.504(6) .
C12 H12A 0.9700 .
C12 H12B 0.9700 .
C13 H13A 0.9600 .
C13 H13B 0.9600 .
C13 H13C 0.9600 .
P1 F3 1.550(3) .
P1 F1 1.551(3) .
P1 F2 1.564(3) .
P1 F5 1.564(3) .
P1 F4 1.569(3) .
P1 F6 1.569(3) .

loop_
_geom_torsion_atom_site_label_1
_geom_torsion_atom_site_label_2
_geom_torsion_atom_site_label_3
_geom_torsion_atom_site_label_4
_geom_torsion
_geom_torsion_site_symmetry_1
C7 N1 C1 N2 0.3(4) .
C6 N1 C1 N2 176.7(3) .
C7 N1 C1 Pd1 -174.7(3) .
C6 N1 C1 Pd1 1.7(5) .
C8 N2 C1 N1 -0.6(4) .
C9 N2 C1 N1 -172.7(3) .
C8 N2 C1 Pd1 175.2(2) .
C9 N2 C1 Pd1 3.1(4) .
C1 Pd1 C1 N1 -150(100) 2_656
C2 Pd1 C1 N1 132.0(3) .
C2 Pd1 C1 N1 -48.0(3) 2_656
C1 Pd1 C1 N2 36(100) 2_656
C2 Pd1 C1 N2 -42.3(3) .
C2 Pd1 C1 N2 137.7(3) 2_656
C11 N4 C2 N3 0.5(4) .
C12 N4 C2 N3 -173.1(3) .
C11 N4 C2 Pd1 175.4(3) .
C12 N4 C2 Pd1 1.9(5) .
C10 N3 C2 N4 -0.1(4) .
C9 N3 C2 N4 175.0(3) .
C10 N3 C2 Pd1 -175.8(2) .
C9 N3 C2 Pd1 -0.6(4) .
C1 Pd1 C2 N4 47.0(3) 2_656
C1 Pd1 C2 N4 -133.0(3) .
C2 Pd1 C2 N4 134(100) 2_656
C1 Pd1 C2 N3 -138.7(3) 2_656
C1 Pd1 C2 N3 41.3(3) .
C2 Pd1 C2 N3 -52(100) 2_656
C1 N1 C6 C5 115.9(4) .
C7 N1 C6 C5 -68.1(5) .
C1 N1 C7 C8 0.2(4) .
C6 N1 C7 C8 -176.3(3) .
N1 C7 C8 N2 -0.6(4) .
C1 N2 C8 C7 0.8(4) .
C9 N2 C8 C7 172.2(3) .
C2 N3 C9 N2 -54.2(4) .
C10 N3 C9 N2 120.0(4) .
C1 N2 C9 N3 52.7(4) .
C8 N2 C9 N3 -118.0(4) .
C2 N3 C10 C11 -0.3(4) .
C9 N3 C10 C11 -175.1(3) .
N3 C10 C11 N4 0.6(4) .
C2 N4 C11 C10 -0.7(4) .
C12 N4 C11 C10 172.9(3) .
C2 N4 C12 C13 75.0(5) .
C11 N4 C12 C13 -97.8(4) .
